data_4113609
loop_
_publ_author_name
'Xingwei Li'
'Christopher D. Incarvito'
'Robert H. Crabtree'

_publ_contact_author
;
     Dr. Robert H. Crabtree
     Department of Chemistry
     Yale University
     225 Prospect St
     New Haven, CT 06520-8107
     USA
;
_publ_contact_author_email robert.crabtree@yale.edu
_publ_contact_author_fax '+203 432 6144'
_publ_contact_author_phone '+203 432 3925'
_publ_section_title
;
 A Rare \h2-Butadienyl Complex from an Alkyne Double Insertion with Double
 Vinylidene Rearrangement
;
_journal_name_full 'Journal of the American Chemical Society'
_journal_page_first 3698
_journal_page_last 3699
_journal_paper_doi 10.1021/ja0297281
_journal_volume 125
_journal_year 2003
_chemical_formula_sum 'C62 H52 F6 Ir O P2 Sb'
_chemical_formula_weight 1302.93
_chemical_name_systematic
; 
 ? 
;
_space_group_IT_number 14
_symmetry_cell_setting monoclinic
_symmetry_space_group_name_Hall '-P 2yn'
_symmetry_space_group_name_H-M 'P 1 21/n 1'
_atom_sites_solution_hydrogens geom
_atom_sites_solution_primary direct
_atom_sites_solution_secondary difmap
_audit_creation_method SHELXL-97
_cell_angle_alpha 90.00
_cell_angle_beta 94.22(3)
_cell_angle_gamma 90.00
_cell_formula_units_Z 4
_cell_length_a 12.486(3)
_cell_length_b 15.669(3)
_cell_length_c 27.495(6)
_cell_measurement_temperature 296(2)
_cell_volume 5365(2)
_computing_cell_refinement Denzo
_computing_data_collection 'Nonius Collect'
_computing_data_reduction Denzo
_computing_molecular_graphics XP
_computing_publication_material XCIF
_computing_structure_refinement 'SHELXL-97 (Sheldrick, 1997)'
_computing_structure_solution 'SHELXS-97 (Sheldrick, 1990)'
_diffrn_ambient_temperature 296(2)
_diffrn_measured_fraction_theta_full 0.998
_diffrn_measured_fraction_theta_max 0.998
_diffrn_measurement_device_type 'Nonius KappaCCD'
_diffrn_measurement_method '\w scans'
_diffrn_radiation_monochromator graphite
_diffrn_radiation_source 'fine-focus sealed tube'
_diffrn_radiation_type MoK\a
_diffrn_radiation_wavelength 0.71073
_diffrn_reflns_av_R_equivalents 0.0580
_diffrn_reflns_av_sigmaI/netI 0.0871
_diffrn_reflns_limit_h_max 15
_diffrn_reflns_limit_h_min -15
_diffrn_reflns_limit_k_max 19
_diffrn_reflns_limit_k_min -19
_diffrn_reflns_limit_l_max 33
_diffrn_reflns_limit_l_min -33
_diffrn_reflns_number 20065
_diffrn_reflns_theta_full 26.00
_diffrn_reflns_theta_max 26.00
_diffrn_reflns_theta_min 1.50
_exptl_absorpt_coefficient_mu 3.104
_exptl_absorpt_correction_T_max 0.5108
_exptl_absorpt_correction_T_min 0.5108
_exptl_absorpt_correction_type none
_exptl_crystal_colour orange
_exptl_crystal_density_diffrn 1.613
_exptl_crystal_description block
_exptl_crystal_F_000 2576
_exptl_crystal_size_max 0.25
_exptl_crystal_size_mid 0.25
_exptl_crystal_size_min 0.25
_refine_diff_density_max 1.071
_refine_diff_density_min -1.194
_refine_diff_density_rms 0.101
_refine_ls_extinction_method none
_refine_ls_goodness_of_fit_ref 0.945
_refine_ls_hydrogen_treatment mixed
_refine_ls_matrix_type full
_refine_ls_number_parameters 668
_refine_ls_number_reflns 10520
_refine_ls_number_restraints 0
_refine_ls_restrained_S_all 0.945
_refine_ls_R_factor_all 0.0901
_refine_ls_R_factor_gt 0.0403
_refine_ls_shift/su_max 0.084
_refine_ls_shift/su_mean 0.006
_refine_ls_structure_factor_coef Fsqd
_refine_ls_weighting_details 'calc w=1/[\s^2^(Fo^2^)+(0.0300P)^2^+0.0000P] where P=(Fo^2^+2Fc^2^)/3'
_refine_ls_weighting_scheme calc
_refine_ls_wR_factor_gt 0.0694
_refine_ls_wR_factor_ref 0.0823
_reflns_number_gt 6526
_reflns_number_total 10520
_reflns_threshold_expression >2sigma(I)
_cod_data_source_file ja0297281si20030208_050933_1.cif
_cod_data_source_block xl04
_cod_original_cell_volume 5364.3(19)
_cod_database_code 4113609

loop_
_symmetry_equiv_pos_as_xyz
'x, y, z'
'-x+1/2, y+1/2, -z+1/2'
'-x, -y, -z'
'x-1/2, -y-1/2, z-1/2'

loop_
_atom_site_label
_atom_site_type_symbol
_atom_site_fract_x
_atom_site_fract_y
_atom_site_fract_z
_atom_site_U_iso_or_equiv
_atom_site_adp_type
_atom_site_occupancy
_atom_site_symmetry_multiplicity
_atom_site_calc_flag
_atom_site_refinement_flags
_atom_site_disorder_assembly
_atom_site_disorder_group
Ir1 Ir 0.480329(16) 0.770768(13) 0.149453(7) 0.03556(7) Uani 1 1 d . . .
Sb1 Sb 1.04414(3) 0.72193(3) -0.060470(18) 0.07078(14) Uani 1 1 d . . .
P1 P 0.45549(11) 0.92204(8) 0.14760(5) 0.0400(3) Uani 1 1 d . . .
P2 P 0.49475(10) 0.61886(8) 0.14837(5) 0.0399(3) Uani 1 1 d . . .
O1 O 0.4410(3) 0.7592(2) 0.06962(12) 0.0483(9) Uani 1 1 d . . .
F1 F 1.0801(4) 0.8005(3) -0.1058(2) 0.171(2) Uani 1 1 d . . .
F2 F 1.0725(4) 0.6354(3) -0.1031(2) 0.162(2) Uani 1 1 d . . .
F3 F 1.1832(3) 0.7209(3) -0.0335(2) 0.156(2) Uani 1 1 d . . .
F4 F 1.0098(4) 0.8094(3) -0.02112(19) 0.164(2) Uani 1 1 d . . .
F5 F 1.0066(4) 0.6405(3) -0.01779(18) 0.166(2) Uani 1 1 d . . .
F6 F 0.9035(3) 0.7230(2) -0.08740(16) 0.1020(13) Uani 1 1 d . . .
C1 C 0.6249(4) 0.7874(3) 0.12268(18) 0.0422(13) Uani 1 1 d . . .
C2 C 0.7204(4) 0.8141(3) 0.1462(2) 0.0514(14) Uani 1 1 d . . .
H2A H 0.7241 0.8272 0.1792 0.062 Uiso 1 1 calc R . .
C3 C 0.8108(5) 0.8215(4) 0.1202(2) 0.0698(18) Uani 1 1 d . . .
H3A H 0.8739 0.8411 0.1365 0.084 Uiso 1 1 calc R . .
C4 C 0.8125(5) 0.8013(4) 0.0717(3) 0.079(2) Uani 1 1 d . . .
H4A H 0.8763 0.8040 0.0563 0.094 Uiso 1 1 calc R . .
C5 C 0.7186(5) 0.7772(4) 0.0463(2) 0.0576(15) Uani 1 1 d . B .
C6 C 0.6253(4) 0.7714(3) 0.07194(18) 0.0449(13) Uani 1 1 d . . .
C7 C 0.7111(6) 0.7575(5) -0.0075(3) 0.095(2) Uani 1 1 d . . .
H7A H 0.7665 0.7887 -0.0229 0.113 Uiso 1 1 calc R A 1
H7B H 0.7235 0.6970 -0.0121 0.113 Uiso 1 1 calc R A 1
C8 C 0.6012(13) 0.7815(9) -0.0319(5) 0.101(5) Uani 0.60 1 d P B 1
H8A H 0.5973 0.7633 -0.0657 0.121 Uiso 0.60 1 calc PR B 1
H8B H 0.5932 0.8430 -0.0314 0.121 Uiso 0.60 1 calc PR B 1
C8' C 0.6124(13) 0.7116(13) -0.0248(6) 0.074(6) Uani 0.40 1 d P B 2
H8'A H 0.6058 0.7145 -0.0601 0.089 Uiso 0.40 1 calc PR B 2
H8'B H 0.6216 0.6520 -0.0159 0.089 Uiso 0.40 1 calc PR B 2
C9 C 0.5109(6) 0.7412(4) -0.0069(2) 0.0742(19) Uani 1 1 d . . .
H9A H 0.4432 0.7651 -0.0200 0.089 Uiso 1 1 calc R B 1
H9B H 0.5097 0.6803 -0.0133 0.089 Uiso 1 1 calc R B 1
C10 C 0.5234(5) 0.7560(3) 0.0464(2) 0.0489(14) Uani 1 1 d . B .
C11 C 0.4381(5) 0.7838(3) 0.25383(19) 0.0523(15) Uani 1 1 d . . .
H11A H 0.4556 0.7853 0.2873 0.063 Uiso 1 1 calc R . .
C12 C 0.5171(4) 0.7710(3) 0.22358(18) 0.0447(13) Uani 1 1 d . . .
C13 C 0.6274(4) 0.7533(3) 0.24306(18) 0.0469(14) Uani 1 1 d . . .
H13A H 0.6671 0.7152 0.2257 0.056 Uiso 1 1 calc R . .
C14 C 0.6757(4) 0.7866(3) 0.28318(18) 0.0518(15) Uani 1 1 d . . .
H14A H 0.6342 0.8212 0.3018 0.062 Uiso 1 1 calc R . .
C15 C 0.3268(5) 0.7951(3) 0.2358(2) 0.0494(15) Uani 1 1 d . . .
C16 C 0.2526(5) 0.8333(4) 0.2645(2) 0.0664(18) Uani 1 1 d . . .
H16A H 0.2730 0.8499 0.2963 0.080 Uiso 1 1 calc R . .
C17 C 0.1484(6) 0.8463(4) 0.2452(3) 0.084(2) Uani 1 1 d . . .
H17A H 0.1001 0.8742 0.2639 0.101 Uiso 1 1 calc R . .
C18 C 0.1146(5) 0.8195(4) 0.1997(3) 0.079(2) Uani 1 1 d . . .
H18A H 0.0437 0.8279 0.1879 0.095 Uiso 1 1 calc R . .
C19 C 0.1852(5) 0.7799(4) 0.1713(2) 0.0624(16) Uani 1 1 d . . .
H19A H 0.1630 0.7613 0.1400 0.075 Uiso 1 1 calc R . .
C20 C 0.2905(4) 0.7681(3) 0.1899(2) 0.0504(14) Uani 1 1 d . . .
H20A H 0.3383 0.7409 0.1707 0.061 Uiso 1 1 calc R . .
C21 C 0.7875(4) 0.7743(3) 0.30096(19) 0.0482(14) Uani 1 1 d . . .
C22 C 0.8255(4) 0.8146(4) 0.34409(19) 0.0562(15) Uani 1 1 d . . .
H22A H 0.7789 0.8478 0.3610 0.067 Uiso 1 1 calc R . .
C23 C 0.9303(6) 0.8060(4) 0.3619(2) 0.0699(18) Uani 1 1 d . . .
H23A H 0.9542 0.8332 0.3907 0.084 Uiso 1 1 calc R . .
C24 C 1.0000(5) 0.7575(4) 0.3375(3) 0.074(2) Uani 1 1 d . . .
H24A H 1.0711 0.7521 0.3498 0.088 Uiso 1 1 calc R . .
C25 C 0.9652(5) 0.7165(4) 0.2944(2) 0.0707(18) Uani 1 1 d . . .
H25A H 1.0124 0.6836 0.2777 0.085 Uiso 1 1 calc R . .
C26 C 0.8596(5) 0.7253(3) 0.2770(2) 0.0588(16) Uani 1 1 d . . .
H26A H 0.8359 0.6976 0.2483 0.071 Uiso 1 1 calc R . .
C27 C 0.5543(4) 0.9824(3) 0.11609(19) 0.0431(13) Uani 1 1 d . . .
C28 C 0.5586(5) 0.9686(3) 0.0662(2) 0.0584(16) Uani 1 1 d . . .
H28A H 0.5103 0.9308 0.0504 0.070 Uiso 1 1 calc R . .
C29 C 0.6331(5) 1.0099(4) 0.0396(2) 0.0662(17) Uani 1 1 d . . .
H29A H 0.6354 0.9992 0.0065 0.079 Uiso 1 1 calc R . .
C30 C 0.7034(5) 1.0667(4) 0.0626(2) 0.0738(19) Uani 1 1 d . . .
H30A H 0.7542 1.0940 0.0450 0.089 Uiso 1 1 calc R . .
C31 C 0.6990(5) 1.0836(4) 0.1116(2) 0.0719(19) Uani 1 1 d . . .
H31A H 0.7449 1.1236 0.1270 0.086 Uiso 1 1 calc R . .
C32 C 0.6258(4) 1.0404(3) 0.1376(2) 0.0554(15) Uani 1 1 d . . .
H32A H 0.6246 1.0509 0.1709 0.067 Uiso 1 1 calc R . .
C33 C 0.3322(4) 0.9576(4) 0.11439(18) 0.0458(14) Uani 1 1 d . . .
C34 C 0.3040(5) 1.0437(4) 0.1148(2) 0.0596(16) Uani 1 1 d . . .
H34A H 0.3498 1.0825 0.1314 0.071 Uiso 1 1 calc R . .
C35 C 0.2093(5) 1.0726(4) 0.0911(2) 0.079(2) Uani 1 1 d . . .
H35A H 0.1903 1.1298 0.0927 0.095 Uiso 1 1 calc R . .
C36 C 0.1430(5) 1.0151(5) 0.0648(2) 0.081(2) Uani 1 1 d . . .
H36A H 0.0791 1.0339 0.0488 0.098 Uiso 1 1 calc R . .
C37 C 0.1717(5) 0.9301(5) 0.0623(2) 0.0747(19) Uani 1 1 d . . .
H37A H 0.1285 0.8919 0.0439 0.090 Uiso 1 1 calc R . .
C38 C 0.2663(4) 0.9020(4) 0.0877(2) 0.0581(16) Uani 1 1 d . . .
H38A H 0.2849 0.8446 0.0865 0.070 Uiso 1 1 calc R . .
C39 C 0.4541(4) 0.9712(3) 0.20738(18) 0.0431(13) Uani 1 1 d . . .
C40 C 0.3641(5) 1.0061(3) 0.2257(2) 0.0555(15) Uani 1 1 d . . .
H40A H 0.2995 1.0066 0.2066 0.067 Uiso 1 1 calc R . .
C41 C 0.3686(5) 1.0404(4) 0.2724(2) 0.0726(19) Uani 1 1 d . . .
H41A H 0.3071 1.0639 0.2841 0.087 Uiso 1 1 calc R . .
C42 C 0.4611(6) 1.0401(4) 0.3009(2) 0.077(2) Uani 1 1 d . . .
H42A H 0.4635 1.0642 0.3319 0.092 Uiso 1 1 calc R . .
C43 C 0.5524(5) 1.0040(4) 0.2842(2) 0.0657(17) Uani 1 1 d . . .
H43A H 0.6160 1.0030 0.3040 0.079 Uiso 1 1 calc R . .
C44 C 0.5489(4) 0.9694(3) 0.2378(2) 0.0539(15) Uani 1 1 d . . .
H44A H 0.6103 0.9447 0.2267 0.065 Uiso 1 1 calc R . .
C45 C 0.5969(4) 0.5766(3) 0.11117(18) 0.0437(13) Uani 1 1 d . . .
C46 C 0.7041(5) 0.5961(3) 0.12281(19) 0.0560(15) Uani 1 1 d . . .
H46A H 0.7222 0.6302 0.1499 0.067 Uiso 1 1 calc R . .
C47 C 0.7851(5) 0.5665(4) 0.0954(2) 0.0715(18) Uani 1 1 d . . .
H47A H 0.8566 0.5798 0.1040 0.086 Uiso 1 1 calc R . .
C48 C 0.7574(6) 0.5168(5) 0.0551(3) 0.088(2) Uani 1 1 d . . .
H48A H 0.8105 0.4967 0.0360 0.105 Uiso 1 1 calc R . .
C49 C 0.6530(6) 0.4973(4) 0.0431(2) 0.088(2) Uani 1 1 d . . .
H49A H 0.6354 0.4633 0.0160 0.106 Uiso 1 1 calc R . .
C50 C 0.5727(5) 0.5267(4) 0.0703(2) 0.0635(17) Uani 1 1 d . . .
H50A H 0.5015 0.5130 0.0612 0.076 Uiso 1 1 calc R . .
C51 C 0.3717(4) 0.5675(3) 0.12375(17) 0.0412(13) Uani 1 1 d . . .
C52 C 0.2935(4) 0.6114(3) 0.09469(18) 0.0505(14) Uani 1 1 d . . .
H52A H 0.3025 0.6692 0.0886 0.061 Uiso 1 1 calc R . .
C53 C 0.2033(4) 0.5700(4) 0.0750(2) 0.0629(17) Uani 1 1 d . . .
H53A H 0.1517 0.5998 0.0556 0.075 Uiso 1 1 calc R . .
C54 C 0.1895(5) 0.4843(4) 0.0840(2) 0.0731(19) Uani 1 1 d . . .
H54A H 0.1281 0.4565 0.0710 0.088 Uiso 1 1 calc R . .
C55 C 0.2661(5) 0.4398(4) 0.1120(2) 0.0675(18) Uani 1 1 d . . .
H55A H 0.2573 0.3816 0.1172 0.081 Uiso 1 1 calc R . .
C56 C 0.3558(5) 0.4810(4) 0.13236(19) 0.0566(16) Uani 1 1 d . . .
H56A H 0.4063 0.4508 0.1521 0.068 Uiso 1 1 calc R . .
C57 C 0.5191(4) 0.5682(3) 0.20846(18) 0.0430(13) Uani 1 1 d . . .
C58 C 0.6081(4) 0.5189(4) 0.2211(2) 0.0651(17) Uani 1 1 d . . .
H58A H 0.6560 0.5052 0.1979 0.078 Uiso 1 1 calc R . .
C59 C 0.6256(5) 0.4899(4) 0.2686(3) 0.086(2) Uani 1 1 d . . .
H59A H 0.6856 0.4564 0.2771 0.103 Uiso 1 1 calc R . .
C60 C 0.5561(6) 0.5098(4) 0.3032(2) 0.081(2) Uani 1 1 d . . .
H60A H 0.5706 0.4926 0.3354 0.098 Uiso 1 1 calc R . .
C61 C 0.4653(5) 0.5552(4) 0.2899(2) 0.0685(18) Uani 1 1 d . . .
H61A H 0.4161 0.5668 0.3129 0.082 Uiso 1 1 calc R . .
C62 C 0.4462(4) 0.5839(3) 0.2430(2) 0.0524(15) Uani 1 1 d . . .
H62A H 0.3837 0.6141 0.2342 0.063 Uiso 1 1 calc R . .

loop_
_atom_site_aniso_label
_atom_site_aniso_U_11
_atom_site_aniso_U_22
_atom_site_aniso_U_33
_atom_site_aniso_U_23
_atom_site_aniso_U_13
_atom_site_aniso_U_12
Ir1 0.03571(12) 0.03674(13) 0.03364(12) -0.00095(10) -0.00146(8) -0.00151(10)
Sb1 0.0538(3) 0.0598(3) 0.0997(4) -0.0011(3) 0.0124(2) -0.0067(2)
P1 0.0427(9) 0.0364(8) 0.0404(8) 0.0001(6) 0.0003(7) -0.0022(6)
P2 0.0450(9) 0.0357(8) 0.0382(8) 0.0000(6) -0.0026(7) 0.0005(7)
O1 0.048(2) 0.053(2) 0.043(2) 0.0003(17) -0.0048(18) -0.0070(19)
F1 0.150(5) 0.171(5) 0.195(6) 0.068(4) 0.028(4) -0.069(4)
F2 0.130(4) 0.147(4) 0.211(6) -0.075(4) 0.030(4) 0.032(3)
F3 0.074(3) 0.163(5) 0.223(6) 0.015(4) -0.043(3) -0.014(3)
F4 0.136(4) 0.170(5) 0.182(5) -0.102(4) -0.018(4) -0.001(4)
F5 0.166(5) 0.174(5) 0.148(4) 0.090(4) -0.045(4) -0.064(4)
F6 0.065(3) 0.089(3) 0.150(4) -0.003(2) 0.000(2) -0.006(2)
C1 0.043(3) 0.037(3) 0.046(3) 0.001(2) -0.001(3) -0.003(2)
C2 0.040(3) 0.058(4) 0.057(4) -0.007(3) 0.002(3) -0.008(3)
C3 0.041(4) 0.082(5) 0.087(5) -0.010(4) 0.002(4) -0.016(3)
C4 0.056(5) 0.094(5) 0.089(6) -0.006(4) 0.031(4) -0.015(4)
C5 0.061(4) 0.065(4) 0.050(4) -0.006(3) 0.021(3) -0.006(3)
C6 0.050(3) 0.046(3) 0.039(3) 0.001(3) -0.002(3) -0.003(3)
C7 0.115(7) 0.111(6) 0.063(5) -0.006(4) 0.044(5) -0.015(5)
C8 0.158(16) 0.098(12) 0.045(8) 0.005(8) 0.002(8) -0.037(11)
C8' 0.047(11) 0.15(2) 0.029(9) -0.013(11) 0.001(7) 0.014(12)
C9 0.105(6) 0.083(5) 0.034(4) -0.002(3) 0.003(3) -0.006(4)
C10 0.054(4) 0.053(4) 0.040(3) 0.002(3) 0.005(3) -0.007(3)
C11 0.077(5) 0.045(4) 0.037(3) -0.006(3) 0.019(3) -0.012(3)
C12 0.057(4) 0.040(3) 0.035(3) -0.003(3) -0.010(3) -0.003(3)
C13 0.054(4) 0.048(4) 0.037(3) 0.001(2) -0.005(3) -0.002(3)
C14 0.057(4) 0.057(4) 0.040(3) -0.008(3) -0.008(3) -0.004(3)
C15 0.052(4) 0.043(4) 0.054(4) 0.001(3) 0.013(3) -0.006(3)
C16 0.075(5) 0.067(5) 0.061(4) -0.011(3) 0.032(4) -0.005(4)
C17 0.069(5) 0.081(6) 0.107(6) -0.004(4) 0.037(5) 0.012(4)
C18 0.050(4) 0.088(5) 0.099(6) -0.008(4) 0.001(4) 0.015(4)
C19 0.053(4) 0.063(4) 0.071(4) 0.004(3) 0.000(3) 0.000(3)
C20 0.049(4) 0.048(3) 0.056(4) -0.002(3) 0.015(3) -0.003(3)
C21 0.055(4) 0.047(3) 0.041(3) 0.004(3) -0.007(3) -0.007(3)
C22 0.057(4) 0.066(4) 0.043(4) 0.004(3) -0.017(3) -0.006(3)
C23 0.082(5) 0.076(5) 0.049(4) 0.006(3) -0.015(4) -0.012(4)
C24 0.061(5) 0.085(5) 0.072(5) 0.009(4) -0.019(4) -0.012(4)
C25 0.060(4) 0.075(5) 0.078(5) 0.003(4) 0.004(4) 0.001(4)
C26 0.059(4) 0.059(4) 0.055(4) 0.000(3) -0.016(3) -0.003(3)
C27 0.044(3) 0.035(3) 0.050(4) 0.003(3) 0.006(3) -0.005(3)
C28 0.067(4) 0.057(4) 0.051(4) 0.006(3) 0.004(3) -0.012(3)
C29 0.082(5) 0.067(4) 0.050(4) 0.007(3) 0.012(4) -0.017(4)
C30 0.076(5) 0.072(5) 0.076(5) 0.014(4) 0.023(4) -0.020(4)
C31 0.067(4) 0.062(4) 0.089(5) -0.019(4) 0.015(4) -0.029(4)
C32 0.058(4) 0.052(4) 0.058(4) -0.008(3) 0.017(3) -0.013(3)
C33 0.043(3) 0.052(4) 0.043(3) 0.010(3) 0.000(3) 0.002(3)
C34 0.062(4) 0.052(4) 0.065(4) 0.010(3) 0.005(3) -0.001(3)
C35 0.073(5) 0.074(5) 0.091(6) 0.038(4) 0.012(4) 0.024(4)
C36 0.058(5) 0.103(6) 0.082(5) 0.030(4) -0.009(4) 0.018(5)
C37 0.060(5) 0.091(6) 0.071(5) 0.009(4) -0.011(4) -0.004(4)
C38 0.041(3) 0.061(4) 0.070(4) 0.012(3) -0.010(3) 0.003(3)
C39 0.043(3) 0.031(3) 0.054(4) -0.002(2) 0.000(3) -0.006(3)
C40 0.052(4) 0.058(4) 0.058(4) -0.004(3) 0.011(3) -0.007(3)
C41 0.061(5) 0.089(5) 0.070(5) -0.019(4) 0.022(4) 0.005(4)
C42 0.090(6) 0.087(5) 0.055(4) -0.021(4) 0.012(4) -0.014(4)
C43 0.067(5) 0.071(5) 0.058(4) -0.009(3) -0.004(3) -0.009(4)
C44 0.056(4) 0.050(4) 0.056(4) -0.013(3) 0.005(3) 0.002(3)
C45 0.048(4) 0.046(3) 0.038(3) 0.002(3) 0.005(3) 0.003(3)
C46 0.062(4) 0.061(4) 0.045(4) -0.006(3) 0.003(3) 0.010(3)
C47 0.060(4) 0.085(5) 0.069(5) 0.007(4) 0.001(4) 0.017(4)
C48 0.082(6) 0.114(6) 0.069(5) -0.006(4) 0.017(4) 0.036(5)
C49 0.102(6) 0.102(6) 0.059(5) -0.029(4) -0.003(5) 0.020(5)
C50 0.070(4) 0.065(4) 0.057(4) -0.013(3) 0.009(3) 0.006(3)
C51 0.045(3) 0.039(3) 0.040(3) -0.005(2) 0.000(3) -0.007(3)
C52 0.043(4) 0.050(4) 0.057(4) -0.001(3) -0.005(3) -0.010(3)
C53 0.050(4) 0.072(5) 0.065(4) -0.002(3) -0.009(3) -0.014(3)
C54 0.063(5) 0.084(5) 0.072(5) -0.014(4) 0.007(4) -0.039(4)
C55 0.085(5) 0.056(4) 0.062(4) -0.002(3) 0.004(4) -0.024(4)
C56 0.070(4) 0.047(4) 0.051(4) 0.004(3) -0.008(3) -0.011(3)
C57 0.048(3) 0.038(3) 0.042(3) 0.001(2) -0.008(3) 0.004(3)
C58 0.057(4) 0.072(4) 0.065(4) 0.023(3) -0.002(3) 0.014(3)
C59 0.062(5) 0.095(6) 0.098(6) 0.044(5) -0.010(4) 0.019(4)
C60 0.096(6) 0.086(6) 0.061(5) 0.027(4) -0.006(4) -0.010(5)
C61 0.087(5) 0.072(5) 0.048(4) 0.013(3) 0.014(4) -0.007(4)
C62 0.056(4) 0.048(4) 0.053(4) 0.006(3) 0.009(3) 0.003(3)

loop_
_atom_type_symbol
_atom_type_description
_atom_type_scat_dispersion_real
_atom_type_scat_dispersion_imag
_atom_type_scat_source
C C 0.0033 0.0016 'International Tables Vol C Tables 4.2.6.8 and 6.1.1.4'
H H 0.0000 0.0000 'International Tables Vol C Tables 4.2.6.8 and 6.1.1.4'
O O 0.0106 0.0060 'International Tables Vol C Tables 4.2.6.8 and 6.1.1.4'
F F 0.0171 0.0103 'International Tables Vol C Tables 4.2.6.8 and 6.1.1.4'
P P 0.1023 0.0942 'International Tables Vol C Tables 4.2.6.8 and 6.1.1.4'
Sb Sb -0.5866 1.5461 'International Tables Vol C Tables 4.2.6.8 and 6.1.1.4'
Ir Ir -1.4442 7.9887 'International Tables Vol C Tables 4.2.6.8 and 6.1.1.4'

loop_
_geom_angle_atom_site_label_1
_geom_angle_atom_site_label_2
_geom_angle_atom_site_label_3
_geom_angle
C1 Ir1 C12 102.8(2)
C1 Ir1 O1 77.80(17)
C12 Ir1 O1 175.45(16)
C1 Ir1 P2 93.11(13)
C12 Ir1 P2 90.16(14)
O1 Ir1 P2 85.30(9)
C1 Ir1 P1 88.97(13)
C12 Ir1 P1 92.19(14)
O1 Ir1 P1 92.33(9)
P2 Ir1 P1 176.44(5)
F4 Sb1 F5 93.5(3)
F4 Sb1 F1 88.8(3)
F5 Sb1 F1 177.3(3)
F4 Sb1 F3 91.3(2)
F5 Sb1 F3 90.8(2)
F1 Sb1 F3 90.5(2)
F4 Sb1 F2 176.5(2)
F5 Sb1 F2 88.0(3)
F1 Sb1 F2 89.6(3)
F3 Sb1 F2 91.7(2)
F4 Sb1 F6 88.44(19)
F5 Sb1 F6 88.99(19)
F1 Sb1 F6 89.7(2)
F3 Sb1 F6 179.7(2)
F2 Sb1 F6 88.48(19)
C39 P1 C33 105.1(2)
C39 P1 C27 105.2(2)
C33 P1 C27 100.4(2)
C39 P1 Ir1 114.27(16)
C33 P1 Ir1 114.71(19)
C27 P1 Ir1 115.67(17)
C45 P2 C51 103.8(2)
C45 P2 C57 105.8(2)
C51 P2 C57 102.8(2)
C45 P2 Ir1 115.27(17)
C51 P2 Ir1 112.53(17)
C57 P2 Ir1 115.28(17)
C10 O1 Ir1 112.1(3)
C2 C1 C6 116.7(5)
C2 C1 Ir1 129.4(4)
C6 C1 Ir1 113.8(4)
C1 C2 C3 119.6(5)
C4 C3 C2 123.6(6)
C3 C4 C5 119.0(6)
C4 C5 C6 118.0(5)
C4 C5 C7 123.1(6)
C6 C5 C7 118.9(6)
C5 C6 C1 122.9(5)
C5 C6 C10 120.3(5)
C1 C6 C10 116.5(5)
C8 C7 C8' 43.7(8)
C8 C7 C5 111.7(7)
C8' C7 C5 114.1(8)
C7 C8 C9 112.1(9)
C9 C8' C7 117.3(12)
C8' C9 C10 110.6(8)
C8' C9 C8 44.3(8)
C10 C9 C8 111.1(7)
O1 C10 C6 118.6(5)
O1 C10 C9 118.8(5)
C6 C10 C9 122.5(5)
C12 C11 C15 122.2(5)
C11 C12 C13 120.8(5)
C11 C12 Ir1 119.4(4)
C13 C12 Ir1 119.8(4)
C14 C13 C12 125.9(5)
C13 C14 C21 126.4(5)
C20 C15 C16 117.6(6)
C20 C15 C11 121.2(5)
C16 C15 C11 121.3(5)
C17 C16 C15 119.4(6)
C18 C17 C16 121.9(6)
C17 C18 C19 119.8(6)
C18 C19 C20 118.7(6)
C15 C20 C19 122.5(5)
C26 C21 C22 117.5(5)
C26 C21 C14 123.6(5)
C22 C21 C14 118.9(5)
C23 C22 C21 121.0(6)
C24 C23 C22 120.3(6)
C23 C24 C25 120.4(6)
C26 C25 C24 118.8(6)
C25 C26 C21 122.0(6)
C32 C27 C28 117.1(5)
C32 C27 P1 125.3(4)
C28 C27 P1 117.6(4)
C29 C28 C27 121.5(5)
C28 C29 C30 119.5(6)
C29 C30 C31 120.3(6)
C30 C31 C32 119.3(5)
C27 C32 C31 122.3(5)
C38 C33 C34 118.4(5)
C38 C33 P1 121.8(4)
C34 C33 P1 119.8(4)
C35 C34 C33 121.3(6)
C36 C35 C34 119.3(6)
C35 C36 C37 120.2(6)
C36 C37 C38 119.4(6)
C33 C38 C37 121.2(6)
C40 C39 C44 117.8(5)
C40 C39 P1 124.2(4)
C44 C39 P1 118.0(4)
C39 C40 C41 120.8(5)
C42 C41 C40 120.8(6)
C41 C42 C43 120.0(6)
C44 C43 C42 119.8(6)
C43 C44 C39 120.8(5)
C46 C45 C50 117.5(5)
C46 C45 P2 119.7(4)
C50 C45 P2 122.8(4)
C45 C46 C47 122.1(5)
C48 C47 C46 118.5(6)
C49 C48 C47 120.1(7)
C48 C49 C50 121.4(6)
C49 C50 C45 120.4(6)
C52 C51 C56 118.3(5)
C52 C51 P2 122.0(4)
C56 C51 P2 119.6(4)
C53 C52 C51 120.7(5)
C54 C53 C52 119.8(6)
C53 C54 C55 120.3(6)
C56 C55 C54 120.1(6)
C55 C56 C51 120.7(5)
C58 C57 C62 119.1(5)
C58 C57 P2 123.1(4)
C62 C57 P2 117.8(4)
C57 C58 C59 119.3(6)
C60 C59 C58 121.1(6)
C59 C60 C61 119.3(6)
C62 C61 C60 120.3(6)
C61 C62 C57 120.7(5)

loop_
_geom_bond_atom_site_label_1
_geom_bond_atom_site_label_2
_geom_bond_distance
Ir1 C1 2.016(5)
Ir1 C12 2.056(5)
Ir1 O1 2.221(3)
Ir1 P2 2.3873(14)
Ir1 P1 2.3904(14)
Sb1 F4 1.817(4)
Sb1 F5 1.819(4)
Sb1 F1 1.831(4)
Sb1 F3 1.838(4)
Sb1 F2 1.844(4)
Sb1 F6 1.855(4)
P1 C39 1.816(5)
P1 C33 1.818(5)
P1 C27 1.824(5)
P2 C45 1.818(5)
P2 C51 1.821(5)
P2 C57 1.838(5)
O1 C10 1.251(6)
C1 C2 1.379(6)
C1 C6 1.418(6)
C2 C3 1.384(7)
C3 C4 1.372(8)
C4 C5 1.372(8)
C5 C6 1.409(7)
C5 C7 1.506(8)
C6 C10 1.428(7)
C7 C8 1.529(16)
C7 C8' 1.474(18)
C8 C9 1.501(15)
C8' C9 1.468(16)
C9 C10 1.481(7)
C11 C12 1.350(7)
C11 C15 1.451(7)
C12 C13 1.468(7)
C13 C14 1.325(6)
C14 C21 1.457(7)
C15 C20 1.376(7)
C15 C16 1.395(7)
C16 C17 1.384(8)
C17 C18 1.356(8)
C18 C19 1.369(8)
C19 C20 1.388(7)
C21 C26 1.386(7)
C21 C22 1.395(7)
C22 C23 1.370(7)
C23 C24 1.367(8)
C24 C25 1.389(8)
C25 C26 1.376(7)
C27 C32 1.377(6)
C27 C28 1.392(7)
C28 C29 1.386(7)
C29 C30 1.370(7)
C30 C31 1.380(7)
C31 C32 1.378(7)
C33 C38 1.373(7)
C33 C34 1.395(7)
C34 C35 1.384(7)
C35 C36 1.390(8)
C36 C37 1.383(8)
C37 C38 1.397(7)
C39 C40 1.378(7)
C39 C44 1.399(6)
C40 C41 1.389(7)
C41 C42 1.348(7)
C42 C43 1.380(8)
C43 C44 1.384(7)
C45 C46 1.387(6)
C45 C50 1.383(7)
C46 C47 1.385(7)
C47 C48 1.378(8)
C48 C49 1.356(8)
C49 C50 1.375(8)
C51 C52 1.396(6)
C51 C56 1.392(7)
C52 C53 1.376(6)
C53 C54 1.379(8)
C54 C55 1.373(8)
C55 C56 1.376(7)
C57 C58 1.377(6)
C57 C62 1.384(6)
C58 C59 1.385(8)
C59 C60 1.371(8)
C60 C61 1.366(8)
C61 C62 1.372(7)
